data_2100349
loop_
_publ_author_name
'Budzianowski, Armand'
'Katrusiak, Andrzej'

_publ_contact_author_address
;Faculty of Crystal Chemistry,
Adam Mickiewicz University,
Grunwaldzka 6, 60-780 Poznan
Poland
;
_publ_contact_author_email katran@amu.edu.pl
_publ_contact_author_fax 48618658008
_publ_contact_author_name 'Andrzej Katrusiak'
_publ_contact_author_phone 48618291443
_publ_section_title
;
 Pressure-frozen benzene I revisited
;
_journal_coeditor_code AV5045
_journal_date_accepted 2005-11-14
_journal_date_recd_electronic 2005-10-03
_journal_issue 1
_journal_name_full 'Acta Crystallographica Section B'
_journal_page_first 94
_journal_page_last 101
_journal_paper_doi 10.1107/S010876810503747X
_journal_volume 62
_journal_year 2006
_chemical_formula_sum 'C6 H6'
_chemical_formula_weight 78.11
_chemical_name_common benzene
_chemical_name_systematic
;
benzene
;
_space_group_IT_number 61
_symmetry_cell_setting orthorhombic
_symmetry_space_group_name_Hall '-P 2ac 2ab'
_symmetry_space_group_name_H-M 'P b c a'
_atom_sites_solution_hydrogens geom
_atom_sites_solution_primary direct
_atom_sites_solution_secondary difmap
_audit_creation_method 'SHELXL-97 and enCIFer'
_cell_angle_alpha 90.00
_cell_angle_beta 90.00
_cell_angle_gamma 90.00
_cell_formula_units_Z 4
_cell_length_a 7.221(4)
_cell_length_b 9.05(2)
_cell_length_c 6.590(5)
_cell_measurement_reflns_used 530
_cell_measurement_temperature 296(2)
_cell_measurement_theta_max 29.44
_cell_measurement_theta_min 4.76
_cell_volume 430.7(10)
_computing_cell_refinement 'CrysAlis RED 1.171.24 beta (Oxford Diffraction Poland, 2004)'
_computing_data_collection 'CrysAlis CCD 1.171.23 beta (Oxford Diffraction Poland, 2004)'
_computing_data_reduction 'CrysAlis RED 1.171.24 beta (Oxford Diffraction Poland, 2004)'
_computing_structure_refinement 'SHELXL-97 (Sheldrick, 1997)'
_computing_structure_solution 'SHELXS-97 (Sheldrick, 1990)'
_diffrn_ambient_temperature 296(2)
_diffrn_detector_area_resol_mean 16.4
_diffrn_measured_fraction_theta_full 0.212
_diffrn_measured_fraction_theta_max 0.212
_diffrn_measurement_device_type KM4-CCD
_diffrn_measurement_method
;HP omega scans - for more details see:
A. Budzianowski, A. Katrusiak in High-Pressure Crystallography
(Eds.: A. Katrusiak, P. F. McMillan),
Dordrecht: Kluwer Acad. Publ., 2004 pp.157-168
;
_diffrn_radiation_monochromator graphite
_diffrn_radiation_source 'fine-focus sealed tube'
_diffrn_radiation_type MoK\a
_diffrn_radiation_wavelength 0.71073
_diffrn_reflns_av_R_equivalents 0.1514
_diffrn_reflns_av_sigmaI/netI 0.0682
_diffrn_reflns_limit_h_max 9
_diffrn_reflns_limit_h_min -9
_diffrn_reflns_limit_k_max 5
_diffrn_reflns_limit_k_min -5
_diffrn_reflns_limit_l_max 8
_diffrn_reflns_limit_l_min -8
_diffrn_reflns_number 1400
_diffrn_reflns_theta_full 29.44
_diffrn_reflns_theta_max 29.44
_diffrn_reflns_theta_min 4.76
_exptl_absorpt_coefficient_mu 0.068
_exptl_absorpt_correction_T_max 0.850
_exptl_absorpt_correction_T_min 0.479
_exptl_absorpt_correction_type integration
_exptl_absorpt_process_details
;Crystal absorption, DAC absorption and
gasket shadowing absorption has been applied
A. Katrusiak, Z. Kristallogr. 2004, 219, 461-467
;
_exptl_crystal_colour colourless
_exptl_crystal_density_diffrn 1.205
_exptl_crystal_density_method 'not measured'
_exptl_crystal_F_000 168
_exptl_crystal_size_rad 0.1
_refine_diff_density_max 0.130
_refine_diff_density_min -0.123
_refine_ls_extinction_method none
_refine_ls_goodness_of_fit_ref 1.013
_refine_ls_hydrogen_treatment mixed
_refine_ls_matrix_type full
_refine_ls_number_parameters 13
_refine_ls_number_reflns 126
_refine_ls_number_restraints 0
_refine_ls_restrained_S_all 1.013
_refine_ls_R_factor_all 0.1754
_refine_ls_R_factor_gt 0.1418
_refine_ls_shift/su_max 0.000
_refine_ls_shift/su_mean 0.000
_refine_ls_structure_factor_coef Fsqd
_refine_ls_weighting_details 'calc w=1/[\s^2^(Fo^2^)+(0.0000P)^2^+7.9840P] where P=(Fo^2^+2Fc^2^)/3'
_refine_ls_weighting_scheme calc
_refine_ls_wR_factor_gt 0.2351
_refine_ls_wR_factor_ref 0.2476
_reflns_number_gt 108
_reflns_number_total 126
_reflns_threshold_expression >2sigma(I)
_cod_data_source_file av5045.cif
_cod_data_source_block III
_cod_original_cell_volume 430.65(10)
_cod_database_code 2100349

loop_
_symmetry_equiv_pos_as_xyz
'x, y, z'
'-x+1/2, -y, z+1/2'
'-x, y+1/2, -z+1/2'
'x+1/2, -y+1/2, -z'
'-x, -y, -z'
'x-1/2, y, -z-1/2'
'x, -y-1/2, z-1/2'
'-x-1/2, y-1/2, z'

loop_
_atom_site_label
_atom_site_fract_x
_atom_site_fract_y
_atom_site_fract_z
_atom_site_U_iso_or_equiv
_atom_site_adp_type
_atom_site_calc_flag
_atom_site_refinement_flags
_atom_site_occupancy
_atom_site_type_symbol
C1 -0.0565(15) 0.145(3) 0.0049(19) 0.040(4) Uiso d . 1 C
H1 -0.0920 0.2438 0.0067 0.048 Uiso calc R 1 H
C2 0.0835(13) 0.096(2) 0.1399(15) 0.021(3) Uiso d . 1 C
H2 0.1369 0.1585 0.2348 0.025 Uiso calc R 1 H
C3 0.1374(18) -0.053(3) 0.123(2) 0.048(5) Uiso d . 1 C
H3 0.2329 -0.0880 0.2049 0.057 Uiso calc R 1 H

loop_
_atom_type_symbol
_atom_type_description
_atom_type_scat_dispersion_real
_atom_type_scat_dispersion_imag
_atom_type_scat_source
C C 0.0033 0.0016 'International Tables Vol C Tables 4.2.6.8 and 6.1.1.4'
H H 0.0000 0.0000 'International Tables Vol C Tables 4.2.6.8 and 6.1.1.4'

loop_
_geom_angle_atom_site_label_1
_geom_angle_atom_site_label_2
_geom_angle_atom_site_label_3
_geom_angle_site_symmetry_1
_geom_angle
C3 C1 C2 5 121(2)
C3 C1 H1 5 119.4
C2 C1 H1 . 119.4
C1 C2 C3 . 116.8(14)
C1 C2 H2 . 121.6
C3 C2 H2 . 121.6
C1 C3 C2 5 122.0(16)
C1 C3 H3 5 119.0
C2 C3 H3 . 119.0

loop_
_geom_bond_atom_site_label_1
_geom_bond_atom_site_label_2
_geom_bond_site_symmetry_2
_geom_bond_distance
C1 C3 5 1.32(2)
C1 C2 . 1.419(16)
C1 H1 . 0.9300
C2 C3 . 1.41(3)
C2 H2 . 0.9300
C3 C1 5 1.32(2)
C3 H3 . 0.9300

loop_
_geom_torsion_atom_site_label_1
_geom_torsion_atom_site_label_2
_geom_torsion_atom_site_label_3
_geom_torsion_atom_site_label_4
_geom_torsion_site_symmetry_1
_geom_torsion_site_symmetry_4
_geom_torsion
C3 C1 C2 C3 5 . 3(2)
C1 C2 C3 C1 . 5 -3(2)
